data_7000034
loop_
_publ_author_name
'Gonzalez, Veronica'
'Adams, Harry'
'Thomas, Jim A.'

_publ_section_title
;
 A convenient synthetic route to half-sandwich rhodium(III) complexes
 of the tripodal ligand tris(3,5-dimethylpyrazolyl)methane.
;
_journal_issue 1
_journal_name_full 'Dalton transactions (Cambridge, England : 2003)'
_journal_page_first 110
_journal_page_last 115
_journal_paper_doi 10.1039/b410876k
_journal_year 2005
_chemical_formula_sum 'C28 H30 Cl F12 N8 P2 Rh'
_chemical_formula_weight 906.90
_chemical_name_systematic
;
?
;
_space_group_IT_number 14
_symmetry_cell_setting monoclinic
_symmetry_space_group_name_Hall '-P 2ybc'
_symmetry_space_group_name_H-M 'P 1 21/c 1'
_atom_sites_solution_hydrogens geom
_atom_sites_solution_primary direct
_atom_sites_solution_secondary difmap
_audit_creation_method SHELXL-97
_cell_angle_alpha 90.00
_cell_angle_beta 92.057(3)
_cell_angle_gamma 90.00
_cell_formula_units_Z 4
_cell_length_a 8.8314(13)
_cell_length_b 11.1993(17)
_cell_length_c 33.990(5)
_cell_measurement_reflns_used 7276
_cell_measurement_temperature 150(2)
_cell_measurement_theta_max 54.997
_cell_measurement_theta_min 4.357
_cell_volume 3359.6(9)
_computing_cell_refinement 'Bruker SMART'
_computing_data_collection 'Bruker SMART'
_computing_data_reduction 'Bruker SHELXTL'
_computing_molecular_graphics 'Bruker SHELXTL'
_computing_publication_material 'Bruker SHELXTL'
_computing_structure_refinement 'SHELXL-97 (Sheldrick, 1997)'
_computing_structure_solution 'SHELXS-97 (Sheldrick, 1990)'
_diffrn_ambient_temperature 150(2)
_diffrn_measured_fraction_theta_full 0.990
_diffrn_measured_fraction_theta_max 0.990
_diffrn_measurement_device_type 'CCD area detector'
_diffrn_measurement_method 'phi and omega scans'
_diffrn_radiation_monochromator graphite
_diffrn_radiation_source 'fine-focus sealed tube'
_diffrn_radiation_type MoK\a
_diffrn_radiation_wavelength 0.71073
_diffrn_reflns_av_R_equivalents 0.1258
_diffrn_reflns_av_sigmaI/netI 0.0874
_diffrn_reflns_limit_h_max 11
_diffrn_reflns_limit_h_min -11
_diffrn_reflns_limit_k_max 14
_diffrn_reflns_limit_k_min -14
_diffrn_reflns_limit_l_max 42
_diffrn_reflns_limit_l_min -44
_diffrn_reflns_number 37573
_diffrn_reflns_theta_full 27.62
_diffrn_reflns_theta_max 27.62
_diffrn_reflns_theta_min 1.20
_exptl_absorpt_coefficient_mu 0.786
_exptl_absorpt_correction_T_max 0.9255
_exptl_absorpt_correction_T_min 0.8099
_exptl_absorpt_correction_type multi-scan
_exptl_absorpt_process_details SADABS
_exptl_crystal_colour yellow
_exptl_crystal_density_diffrn 1.793
_exptl_crystal_density_method 'not measured'
_exptl_crystal_description Block
_exptl_crystal_F_000 1816
_exptl_crystal_size_max 0.28
_exptl_crystal_size_mid 0.18
_exptl_crystal_size_min 0.10
_refine_diff_density_max 1.898
_refine_diff_density_min -0.843
_refine_diff_density_rms 0.148
_refine_ls_extinction_method none
_refine_ls_goodness_of_fit_ref 1.040
_refine_ls_hydrogen_treatment mixed
_refine_ls_matrix_type full
_refine_ls_number_parameters 472
_refine_ls_number_reflns 7759
_refine_ls_number_restraints 51
_refine_ls_restrained_S_all 1.040
_refine_ls_R_factor_all 0.1084
_refine_ls_R_factor_gt 0.0688
_refine_ls_shift/su_max 0.001
_refine_ls_shift/su_mean 0.000
_refine_ls_structure_factor_coef Fsqd
_refine_ls_weighting_details 'calc w=1/[\s^2^(Fo^2^)+(0.0687P)^2^+14.7424P] where P=(Fo^2^+2Fc^2^)/3'
_refine_ls_weighting_scheme calc
_refine_ls_wR_factor_gt 0.1572
_refine_ls_wR_factor_ref 0.1753
_reflns_number_gt 5252
_reflns_number_total 7759
_reflns_threshold_expression >2sigma(I)
_cod_data_source_file b410876k.txt
_cod_data_source_block iaj177m
_cod_depositor_comments
;
The following automatic conversions were performed:
'_symmetry_cell_setting' value 'Monoclinic' changed to 'monoclinic'
according to '/home/saulius/struct/CIF-dictionaries/cif_core.dic'
dictionary named 'cif_core.dic' version 2.4.1 from
2010-06-29.

'_exptl_absorpt_correction_type' value 'Multi-scan' changed
to 'multi-scan' according to
'/home/saulius/struct/CIF-dictionaries/cif_core.dic' dictionary named
'cif_core.dic' version 2.4.1 from 2010-06-29.

Automatic conversion script
Id: cif_fix_enum 1527 2010-12-29 10:47:43Z saulius 
;
_cod_original_sg_symbol_H-M P2(1)/c
_cod_database_code 7000034

loop_
_symmetry_equiv_pos_as_xyz
'x, y, z'
'-x, y+1/2, -z+1/2'
'-x, -y, -z'
'x, -y-1/2, z-1/2'

loop_
_atom_site_label
_atom_site_type_symbol
_atom_site_fract_x
_atom_site_fract_y
_atom_site_fract_z
_atom_site_U_iso_or_equiv
_atom_site_adp_type
_atom_site_occupancy
_atom_site_symmetry_multiplicity
_atom_site_calc_flag
_atom_site_refinement_flags
_atom_site_disorder_assembly
_atom_site_disorder_group
Rh1 Rh 0.32182(5) 0.37226(4) 0.602999(12) 0.02161(14) Uani 1 1 d . . .
Cl1 Cl 0.41107(17) 0.51177(13) 0.55900(4) 0.0284(3) Uani 1 1 d . . .
N1 N 0.4873(6) 0.4120(4) 0.64495(13) 0.0247(10) Uani 1 1 d . . .
N2 N 0.5473(6) 0.3170(4) 0.66546(14) 0.0258(11) Uani 1 1 d . . .
N3 N 0.4715(6) 0.2458(4) 0.58404(13) 0.0240(10) Uani 1 1 d . . .
N4 N 0.5403(6) 0.1764(4) 0.61287(13) 0.0249(11) Uani 1 1 d . . .
N5 N 0.2410(6) 0.2467(4) 0.64115(13) 0.0232(10) Uani 1 1 d . . .
N6 N 0.3466(6) 0.1766(4) 0.65969(14) 0.0260(11) Uani 1 1 d . . .
N7 N 0.1518(6) 0.3376(5) 0.56309(14) 0.0264(11) Uani 1 1 d . . .
N8 N 0.1708(5) 0.4955(4) 0.62077(14) 0.0241(10) Uani 1 1 d . . .
C1 C 0.5033(7) 0.1975(5) 0.65375(16) 0.0249(12) Uani 1 1 d . . .
H1 H 0.5631 0.1399 0.6706 0.030 Uiso 1 1 calc R . .
C2 C 0.5557(7) 0.5104(6) 0.65988(17) 0.0273(13) Uani 1 1 d . . .
C3 C 0.6589(7) 0.4759(6) 0.68996(17) 0.0299(14) Uani 1 1 d . . .
H3 H 0.7221 0.5277 0.7054 0.036 Uiso 1 1 calc R . .
C4 C 0.6525(7) 0.3546(6) 0.69317(17) 0.0285(13) Uani 1 1 d . . .
C5 C 0.5274(7) 0.2081(5) 0.55000(16) 0.0253(12) Uani 1 1 d . . .
C6 C 0.6286(7) 0.1143(6) 0.55730(17) 0.0302(13) Uani 1 1 d . . .
H6 H 0.6835 0.0721 0.5382 0.036 Uiso 1 1 calc R . .
C7 C 0.6342(7) 0.0941(5) 0.59756(17) 0.0257(13) Uani 1 1 d . . .
C8 C 0.1052(8) 0.2043(6) 0.65066(18) 0.0306(14) Uani 1 1 d . . .
C9 C 0.1287(8) 0.1057(6) 0.67552(18) 0.0344(15) Uani 1 1 d . . .
H9 H 0.0519 0.0582 0.6866 0.041 Uiso 1 1 calc R . .
C10 C 0.2789(8) 0.0897(6) 0.68100(17) 0.0310(14) Uani 1 1 d . . .
C11 C 0.1314(7) 0.2441(6) 0.53907(18) 0.0312(14) Uani 1 1 d . . .
H11 H 0.2015 0.1798 0.5407 0.037 Uiso 1 1 calc R . .
C12 C 0.0099(8) 0.2383(7) 0.5117(2) 0.0390(16) Uani 1 1 d . . .
H12 H 0.0004 0.1720 0.4943 0.047 Uiso 1 1 calc R . .
C13 C -0.0958(8) 0.3282(7) 0.50974(19) 0.0402(17) Uani 1 1 d . . .
H13 H -0.1767 0.3256 0.4906 0.048 Uiso 1 1 calc R . .
C14 C -0.0832(7) 0.4247(6) 0.53660(17) 0.0307(14) Uani 1 1 d . . .
C15 C -0.1931(8) 0.5167(7) 0.5398(2) 0.0399(17) Uani 1 1 d . . .
H15 H -0.2754 0.5209 0.5211 0.048 Uiso 1 1 calc R . .
C16 C -0.1824(7) 0.5982(6) 0.5690(2) 0.0363(15) Uani 1 1 d . . .
H16 H -0.2570 0.6591 0.5702 0.044 Uiso 1 1 calc R . .
C17 C -0.0615(7) 0.5954(6) 0.59836(19) 0.0317(14) Uani 1 1 d . . .
C18 C -0.0515(8) 0.6652(6) 0.6327(2) 0.0364(15) Uani 1 1 d . . .
H18 H -0.1235 0.7267 0.6366 0.044 Uiso 1 1 calc R . .
C19 C 0.0612(7) 0.6450(6) 0.6607(2) 0.0337(14) Uani 1 1 d . . .
H19 H 0.0653 0.6902 0.6843 0.040 Uiso 1 1 calc R . .
C20 C 0.1699(7) 0.5574(6) 0.65414(18) 0.0294(13) Uani 1 1 d . . .
H20 H 0.2453 0.5416 0.6741 0.035 Uiso 1 1 calc R . .
C21 C 0.0537(7) 0.5113(6) 0.59390(18) 0.0270(13) Uani 1 1 d . . .
C22 C 0.0434(6) 0.4262(6) 0.56258(17) 0.0249(12) Uani 1 1 d . . .
C23 C 0.5191(8) 0.6347(6) 0.64635(19) 0.0351(14) Uani 1 1 d . . .
H23A H 0.4561 0.6314 0.6220 0.053 Uiso 1 1 calc R . .
H23B H 0.6132 0.6776 0.6414 0.053 Uiso 1 1 calc R . .
H23C H 0.4640 0.6765 0.6668 0.053 Uiso 1 1 calc R . .
C24 C 0.7277(8) 0.2705(7) 0.72191(18) 0.0375(16) Uani 1 1 d . . .
H24A H 0.6577 0.2512 0.7427 0.056 Uiso 1 1 calc R . .
H24B H 0.8189 0.3081 0.7336 0.056 Uiso 1 1 calc R . .
H24C H 0.7558 0.1971 0.7083 0.056 Uiso 1 1 calc R . .
C25 C 0.4827(8) 0.2574(6) 0.51051(17) 0.0337(15) Uani 1 1 d . . .
H25A H 0.3944 0.3095 0.5128 0.051 Uiso 1 1 calc R . .
H25B H 0.4573 0.1916 0.4924 0.051 Uiso 1 1 calc R . .
H25C H 0.5672 0.3034 0.5003 0.051 Uiso 1 1 calc R . .
C26 C 0.7147(8) -0.0001(6) 0.62122(19) 0.0347(15) Uani 1 1 d . . .
H26A H 0.7592 0.0353 0.6453 0.052 Uiso 1 1 calc R . .
H26B H 0.7952 -0.0349 0.6058 0.052 Uiso 1 1 calc R . .
H26C H 0.6427 -0.0627 0.6281 0.052 Uiso 1 1 calc R . .
C27 C -0.0406(8) 0.2564(7) 0.6369(2) 0.0401(16) Uani 1 1 d . . .
H27A H -0.0413 0.3420 0.6428 0.060 Uiso 1 1 calc R . .
H27B H -0.1235 0.2171 0.6502 0.060 Uiso 1 1 calc R . .
H27C H -0.0538 0.2446 0.6084 0.060 Uiso 1 1 calc R . .
C28 C 0.3683(9) -0.0009(7) 0.7035(2) 0.0431(17) Uani 1 1 d . . .
H28A H 0.4417 -0.0378 0.6863 0.065 Uiso 1 1 calc R . .
H28B H 0.3001 -0.0623 0.7132 0.065 Uiso 1 1 calc R . .
H28C H 0.4222 0.0375 0.7258 0.065 Uiso 1 1 calc R . .
P1 P 0.2385(2) 0.89715(16) 0.58131(5) 0.0349(4) Uani 1 1 d . . .
F1 F 0.2401(8) 0.8670(4) 0.62658(13) 0.0789(18) Uani 1 1 d . . .
F2 F 0.0665(6) 0.9286(6) 0.58167(19) 0.0836(17) Uani 1 1 d . . .
F3 F 0.2832(6) 1.0325(4) 0.59077(12) 0.0507(11) Uani 1 1 d . . .
F4 F 0.2401(6) 0.9274(4) 0.53505(11) 0.0579(13) Uani 1 1 d . . .
F5 F 0.4138(6) 0.8649(5) 0.58023(17) 0.0732(15) Uani 1 1 d . . .
F6 F 0.1985(6) 0.7620(4) 0.57144(13) 0.0596(13) Uani 1 1 d . . .
P2 P 0.2040(2) 0.35840(16) 0.76252(5) 0.0352(4) Uani 1 1 d D . .
F7 F 0.3048(17) 0.3544(14) 0.7258(4) 0.062(3) Uiso 0.361(11) 1 d PDU A 1
F7' F 0.3523(10) 0.3209(9) 0.7407(3) 0.070(2) Uiso 0.639(11) 1 d PDU A 2
F8 F 0.0680(19) 0.4022(17) 0.7339(5) 0.085(4) Uiso 0.361(11) 1 d PDU A 1
F8' F 0.1162(10) 0.3724(8) 0.7210(2) 0.065(2) Uiso 0.639(11) 1 d PDU A 2
F9 F 0.103(2) 0.3759(15) 0.8002(5) 0.074(3) Uiso 0.361(11) 1 d PDU A 1
F9' F 0.0497(10) 0.3835(8) 0.7843(3) 0.066(2) Uiso 0.639(11) 1 d PDU A 2
F10 F 0.3415(18) 0.3349(15) 0.7932(5) 0.072(4) Uiso 0.361(11) 1 d PDU A 1
F10' F 0.2801(13) 0.3330(9) 0.8043(3) 0.076(2) Uiso 0.639(11) 1 d PDU A 2
F11 F 0.2525(7) 0.4934(4) 0.76573(19) 0.0875(19) Uani 1 1 d D A .
F12 F 0.1530(6) 0.2223(4) 0.76104(15) 0.0673(14) Uani 1 1 d D A .

loop_
_atom_site_aniso_label
_atom_site_aniso_U_11
_atom_site_aniso_U_22
_atom_site_aniso_U_33
_atom_site_aniso_U_23
_atom_site_aniso_U_13
_atom_site_aniso_U_12
Rh1 0.0258(2) 0.0197(2) 0.0195(2) -0.00122(18) 0.00181(16) 0.00031(19)
Cl1 0.0317(8) 0.0265(8) 0.0271(7) 0.0056(6) 0.0026(6) -0.0009(6)
N1 0.030(3) 0.024(3) 0.020(2) 0.0012(19) 0.000(2) 0.002(2)
N2 0.034(3) 0.022(3) 0.022(2) -0.001(2) -0.005(2) 0.000(2)
N3 0.033(3) 0.021(3) 0.019(2) 0.0012(19) -0.0002(19) 0.004(2)
N4 0.037(3) 0.019(2) 0.019(2) 0.0012(19) 0.001(2) 0.005(2)
N5 0.031(3) 0.020(2) 0.019(2) -0.0004(19) 0.0017(19) -0.003(2)
N6 0.038(3) 0.019(2) 0.022(2) -0.0034(19) 0.004(2) -0.003(2)
N7 0.027(3) 0.026(3) 0.027(3) -0.004(2) 0.004(2) -0.003(2)
N8 0.027(3) 0.023(3) 0.022(2) 0.0011(19) 0.001(2) -0.003(2)
C1 0.033(3) 0.024(3) 0.018(3) 0.001(2) 0.001(2) 0.004(2)
C2 0.024(3) 0.033(3) 0.025(3) -0.004(2) 0.004(2) -0.002(3)
C3 0.034(3) 0.031(3) 0.025(3) -0.001(3) 0.005(3) -0.004(3)
C4 0.033(3) 0.032(4) 0.020(3) -0.002(2) 0.001(2) -0.001(3)
C5 0.032(3) 0.023(3) 0.021(3) 0.000(2) 0.007(2) 0.001(2)
C6 0.035(3) 0.032(4) 0.024(3) -0.002(3) 0.007(2) 0.001(3)
C7 0.029(3) 0.021(3) 0.028(3) 0.000(2) 0.006(2) 0.002(2)
C8 0.041(4) 0.025(3) 0.026(3) -0.007(2) 0.009(3) -0.007(3)
C9 0.050(4) 0.027(4) 0.027(3) -0.003(3) 0.010(3) -0.014(3)
C10 0.049(4) 0.024(3) 0.020(3) 0.000(2) 0.004(3) -0.007(3)
C11 0.031(3) 0.036(4) 0.027(3) -0.009(3) 0.001(3) -0.002(3)
C12 0.034(4) 0.048(4) 0.036(4) -0.017(3) 0.001(3) -0.008(3)
C13 0.031(4) 0.059(5) 0.029(3) -0.009(3) -0.005(3) -0.005(3)
C14 0.030(3) 0.039(4) 0.023(3) 0.000(3) 0.001(2) -0.003(3)
C15 0.028(3) 0.058(5) 0.033(4) 0.004(3) 0.000(3) 0.006(3)
C16 0.026(3) 0.037(4) 0.045(4) 0.002(3) 0.003(3) 0.010(3)
C17 0.031(3) 0.029(3) 0.036(3) 0.004(3) 0.009(3) 0.004(3)
C18 0.035(4) 0.027(3) 0.049(4) -0.001(3) 0.011(3) 0.004(3)
C19 0.034(3) 0.029(4) 0.038(3) -0.010(3) 0.008(3) -0.001(3)
C20 0.030(3) 0.031(3) 0.028(3) -0.005(3) 0.006(3) -0.002(3)
C21 0.023(3) 0.027(3) 0.030(3) 0.000(2) 0.002(2) 0.000(2)
C22 0.019(3) 0.030(3) 0.025(3) 0.003(2) 0.003(2) -0.004(2)
C23 0.042(4) 0.025(3) 0.038(3) -0.004(3) 0.001(3) -0.007(3)
C24 0.042(4) 0.046(4) 0.025(3) -0.001(3) -0.007(3) 0.003(3)
C25 0.043(4) 0.038(4) 0.020(3) 0.002(3) 0.006(3) 0.007(3)
C26 0.040(4) 0.028(3) 0.035(3) -0.001(3) 0.001(3) 0.003(3)
C27 0.037(4) 0.040(4) 0.045(4) 0.001(3) 0.013(3) -0.010(3)
C28 0.062(5) 0.038(4) 0.029(3) 0.011(3) 0.000(3) -0.004(4)
P1 0.0500(11) 0.0285(9) 0.0261(8) -0.0059(7) 0.0024(7) -0.0079(8)
F1 0.162(6) 0.044(3) 0.031(2) -0.003(2) 0.011(3) -0.021(3)
F2 0.050(3) 0.085(4) 0.117(5) -0.006(4) 0.022(3) 0.006(3)
F3 0.084(3) 0.030(2) 0.038(2) -0.0055(17) 0.006(2) -0.016(2)
F4 0.091(4) 0.057(3) 0.026(2) -0.0031(19) -0.001(2) -0.014(3)
F5 0.057(3) 0.064(4) 0.098(4) -0.001(3) -0.009(3) 0.004(3)
F6 0.097(4) 0.030(2) 0.052(3) -0.013(2) 0.008(2) -0.018(2)
P2 0.0448(10) 0.0328(10) 0.0281(8) -0.0055(7) 0.0010(7) -0.0018(8)
F11 0.113(5) 0.035(3) 0.115(5) -0.015(3) 0.007(4) -0.018(3)
F12 0.097(4) 0.041(3) 0.064(3) -0.006(2) 0.020(3) -0.017(3)

loop_
_atom_type_symbol
_atom_type_description
_atom_type_scat_dispersion_real
_atom_type_scat_dispersion_imag
_atom_type_scat_source
C C 0.0033 0.0016 'International Tables Vol C Tables 4.2.6.8 and 6.1.1.4'
H H 0.0000 0.0000 'International Tables Vol C Tables 4.2.6.8 and 6.1.1.4'
N N 0.0061 0.0033 'International Tables Vol C Tables 4.2.6.8 and 6.1.1.4'
F F 0.0171 0.0103 'International Tables Vol C Tables 4.2.6.8 and 6.1.1.4'
P P 0.1023 0.0942 'International Tables Vol C Tables 4.2.6.8 and 6.1.1.4'
Rh Rh -1.1178 0.9187 'International Tables Vol C Tables 4.2.6.8 and 6.1.1.4'
Cl Cl 0.1484 0.1585 'International Tables Vol C Tables 4.2.6.8 and 6.1.1.4'

loop_
_geom_angle_atom_site_label_1
_geom_angle_atom_site_label_2
_geom_angle_atom_site_label_3
_geom_angle
_geom_angle_site_symmetry_1
_geom_angle_site_symmetry_3
_geom_angle_publ_flag
N7 Rh1 N8 81.38(19) . . ?
N7 Rh1 N1 177.3(2) . . ?
N8 Rh1 N1 96.02(19) . . ?
N7 Rh1 N3 97.33(19) . . ?
N8 Rh1 N3 178.7(2) . . ?
N1 Rh1 N3 85.26(19) . . ?
N7 Rh1 N5 91.5(2) . . ?
N8 Rh1 N5 91.76(19) . . ?
N1 Rh1 N5 87.99(19) . . ?
N3 Rh1 N5 88.18(19) . . ?
N7 Rh1 Cl1 87.61(15) . . ?
N8 Rh1 Cl1 88.63(14) . . ?
N1 Rh1 Cl1 92.97(14) . . ?
N3 Rh1 Cl1 91.41(14) . . ?
N5 Rh1 Cl1 178.92(13) . . ?
C2 N1 N2 106.5(5) . . ?
C2 N1 Rh1 137.5(4) . . ?
N2 N1 Rh1 116.0(4) . . ?
C4 N2 N1 110.7(5) . . ?
C4 N2 C1 130.1(5) . . ?
N1 N2 C1 119.0(5) . . ?
C5 N3 N4 105.6(5) . . ?
C5 N3 Rh1 138.3(4) . . ?
N4 N3 Rh1 116.0(3) . . ?
C7 N4 N3 111.8(5) . . ?
C7 N4 C1 129.6(5) . . ?
N3 N4 C1 118.6(5) . . ?
C8 N5 N6 106.9(5) . . ?
C8 N5 Rh1 136.7(4) . . ?
N6 N5 Rh1 116.1(4) . . ?
N5 N6 C10 110.6(5) . . ?
N5 N6 C1 119.6(5) . . ?
C10 N6 C1 129.7(5) . . ?
C11 N7 C22 118.6(5) . . ?
C11 N7 Rh1 129.8(4) . . ?
C22 N7 Rh1 111.6(4) . . ?
C20 N8 C21 118.4(5) . . ?
C20 N8 Rh1 129.3(4) . . ?
C21 N8 Rh1 112.3(4) . . ?
N6 C1 N2 111.5(5) . . ?
N6 C1 N4 111.1(5) . . ?
N2 C1 N4 110.2(5) . . ?
N1 C2 C3 108.7(6) . . ?
N1 C2 C23 123.7(5) . . ?
C3 C2 C23 127.5(6) . . ?
C4 C3 C2 107.9(6) . . ?
C3 C4 N2 106.3(5) . . ?
C3 C4 C24 131.4(6) . . ?
N2 C4 C24 122.2(6) . . ?
N3 C5 C6 109.7(5) . . ?
N3 C5 C25 124.5(5) . . ?
C6 C5 C25 125.8(5) . . ?
C7 C6 C5 107.3(5) . . ?
N4 C7 C6 105.5(5) . . ?
N4 C7 C26 124.1(5) . . ?
C6 C7 C26 130.3(6) . . ?
N5 C8 C9 108.0(6) . . ?
N5 C8 C27 124.2(6) . . ?
C9 C8 C27 127.8(6) . . ?
C10 C9 C8 108.2(6) . . ?
C9 C10 N6 106.3(6) . . ?
C9 C10 C28 131.8(6) . . ?
N6 C10 C28 121.8(6) . . ?
N7 C11 C12 121.8(6) . . ?
C13 C12 C11 120.2(6) . . ?
C12 C13 C14 119.4(6) . . ?
C22 C14 C13 117.2(6) . . ?
C22 C14 C15 118.4(6) . . ?
C13 C14 C15 124.3(6) . . ?
C16 C15 C14 121.1(6) . . ?
C15 C16 C17 121.8(6) . . ?
C21 C17 C18 116.1(6) . . ?
C21 C17 C16 117.7(6) . . ?
C18 C17 C16 126.0(6) . . ?
C19 C18 C17 120.4(6) . . ?
C18 C19 C20 119.5(6) . . ?
N8 C20 C19 121.8(6) . . ?
N8 C21 C17 123.4(6) . . ?
N8 C21 C22 116.0(5) . . ?
C17 C21 C22 120.2(6) . . ?
N7 C22 C14 122.6(6) . . ?
N7 C22 C21 116.4(5) . . ?
C14 C22 C21 120.4(6) . . ?
F2 P1 F1 90.9(4) . . ?
F2 P1 F6 90.4(3) . . ?
F1 P1 F6 89.8(3) . . ?
F2 P1 F5 179.1(3) . . ?
F1 P1 F5 90.0(3) . . ?
F6 P1 F5 89.3(3) . . ?
F2 P1 F3 91.0(3) . . ?
F1 P1 F3 90.8(2) . . ?
F6 P1 F3 178.4(3) . . ?
F5 P1 F3 89.2(3) . . ?
F2 P1 F4 90.2(3) . . ?
F1 P1 F4 179.0(3) . . ?
F6 P1 F4 90.2(2) . . ?
F5 P1 F4 89.0(3) . . ?
F3 P1 F4 89.2(2) . . ?
F7 P2 F11 85.5(6) . . ?
F7 P2 F10' 118.7(7) . . ?
F11 P2 F10' 90.3(5) . . ?
F7 P2 F7' 27.5(5) . . ?
F11 P2 F7' 93.4(4) . . ?
F10' P2 F7' 92.3(5) . . ?
F7 P2 F12 96.7(6) . . ?
F11 P2 F12 177.7(3) . . ?
F10' P2 F12 88.1(4) . . ?
F7' P2 F12 88.2(4) . . ?
F7 P2 F8' 64.4(7) . . ?
F11 P2 F8' 95.1(4) . . ?
F10' P2 F8' 174.1(5) . . ?
F7' P2 F8' 89.8(5) . . ?
F12 P2 F8' 86.5(4) . . ?
F7 P2 F10 94.3(9) . . ?
F11 P2 F10 85.1(7) . . ?
F10' P2 F10 24.5(6) . . ?
F7' P2 F10 68.8(7) . . ?
F12 P2 F10 94.0(7) . . ?
F8' P2 F10 158.6(8) . . ?
F7 P2 F8 87.7(9) . . ?
F11 P2 F8 86.8(7) . . ?
F10' P2 F8 153.2(8) . . ?
F7' P2 F8 114.4(8) . . ?
F12 P2 F8 94.0(7) . . ?
F8' P2 F8 25.5(7) . . ?
F10 P2 F8 171.5(10) . . ?
F7 P2 F9' 153.6(7) . . ?
F11 P2 F9' 91.9(4) . . ?
F10' P2 F9' 87.6(5) . . ?
F7' P2 F9' 174.7(5) . . ?
F12 P2 F9' 86.4(4) . . ?
F8' P2 F9' 89.8(5) . . ?
F10 P2 F9' 111.6(7) . . ?
F8 P2 F9' 65.9(8) . . ?
F7 P2 F9 174.6(8) . . ?
F11 P2 F9 89.2(7) . . ?
F10' P2 F9 62.2(7) . . ?
F7' P2 F9 154.4(8) . . ?
F12 P2 F9 88.6(6) . . ?
F8' P2 F9 115.3(8) . . ?
F10 P2 F9 86.1(9) . . ?
F8 P2 F9 91.1(10) . . ?
F9' P2 F9 25.5(6) . . ?

loop_
_geom_bond_atom_site_label_1
_geom_bond_atom_site_label_2
_geom_bond_distance
_geom_bond_site_symmetry_2
_geom_bond_publ_flag
Rh1 N7 2.025(5) . ?
Rh1 N8 2.026(5) . ?
Rh1 N1 2.054(5) . ?
Rh1 N3 2.056(5) . ?
Rh1 N5 2.058(5) . ?
Rh1 Cl1 2.3202(15) . ?
N1 C2 1.347(8) . ?
N1 N2 1.368(7) . ?
N2 C4 1.366(8) . ?
N2 C1 1.446(8) . ?
N3 C5 1.342(7) . ?
N3 N4 1.376(6) . ?
N4 C7 1.355(8) . ?
N4 C1 1.458(7) . ?
N5 C8 1.340(8) . ?
N5 N6 1.357(7) . ?
N6 C10 1.364(8) . ?
N6 C1 1.425(8) . ?
N7 C11 1.336(8) . ?
N7 C22 1.378(8) . ?
N8 C20 1.330(7) . ?
N8 C21 1.366(8) . ?
C2 C3 1.399(9) . ?
C2 C23 1.498(9) . ?
C3 C4 1.364(9) . ?
C4 C24 1.495(9) . ?
C5 C6 1.396(9) . ?
C5 C25 1.491(8) . ?
C6 C7 1.386(8) . ?
C7 C26 1.492(8) . ?
C8 C9 1.402(9) . ?
C8 C27 1.474(10) . ?
C9 C10 1.345(10) . ?
C10 C28 1.480(9) . ?
C11 C12 1.398(9) . ?
C12 C13 1.373(10) . ?
C13 C14 1.417(9) . ?
C14 C22 1.400(8) . ?
C14 C15 1.423(9) . ?
C15 C16 1.349(10) . ?
C16 C17 1.436(9) . ?
C17 C21 1.399(8) . ?
C17 C18 1.405(9) . ?
C18 C19 1.370(10) . ?
C19 C20 1.396(9) . ?
C21 C22 1.429(8) . ?
P1 F2 1.559(6) . ?
P1 F1 1.575(5) . ?
P1 F6 1.587(4) . ?
P1 F5 1.591(6) . ?
P1 F3 1.597(4) . ?
P1 F4 1.609(4) . ?
P2 F7 1.561(11) . ?
P2 F11 1.574(5) . ?
P2 F10' 1.576(8) . ?
P2 F7' 1.585(8) . ?
P2 F12 1.590(5) . ?
P2 F8' 1.592(7) . ?
P2 F10 1.594(11) . ?
P2 F8 1.595(12) . ?
P2 F9' 1.598(8) . ?
P2 F9 1.599(11) . ?

loop_
_geom_torsion_atom_site_label_1
_geom_torsion_atom_site_label_2
_geom_torsion_atom_site_label_3
_geom_torsion_atom_site_label_4
_geom_torsion
_geom_torsion_site_symmetry_1
_geom_torsion_site_symmetry_2
_geom_torsion_site_symmetry_3
_geom_torsion_site_symmetry_4
_geom_torsion_publ_flag
N7 Rh1 N1 C2 -61(4) . . . . ?
N8 Rh1 N1 C2 -47.3(6) . . . . ?
N3 Rh1 N1 C2 132.8(6) . . . . ?
N5 Rh1 N1 C2 -138.9(6) . . . . ?
Cl1 Rh1 N1 C2 41.6(6) . . . . ?
N7 Rh1 N1 N2 117(4) . . . . ?
N8 Rh1 N1 N2 130.3(4) . . . . ?
N3 Rh1 N1 N2 -49.6(4) . . . . ?
N5 Rh1 N1 N2 38.8(4) . . . . ?
Cl1 Rh1 N1 N2 -140.7(4) . . . . ?
C2 N1 N2 C4 0.1(6) . . . . ?
Rh1 N1 N2 C4 -178.2(4) . . . . ?
C2 N1 N2 C1 -175.3(5) . . . . ?
Rh1 N1 N2 C1 6.4(6) . . . . ?
N7 Rh1 N3 C5 47.4(6) . . . . ?
N8 Rh1 N3 C5 51(9) . . . . ?
N1 Rh1 N3 C5 -133.3(6) . . . . ?
N5 Rh1 N3 C5 138.6(6) . . . . ?
Cl1 Rh1 N3 C5 -40.4(6) . . . . ?
N7 Rh1 N3 N4 -133.3(4) . . . . ?
N8 Rh1 N3 N4 -129(9) . . . . ?
N1 Rh1 N3 N4 46.1(4) . . . . ?
N5 Rh1 N3 N4 -42.0(4) . . . . ?
Cl1 Rh1 N3 N4 139.0(4) . . . . ?
C5 N3 N4 C7 -1.8(7) . . . . ?
Rh1 N3 N4 C7 178.6(4) . . . . ?
C5 N3 N4 C1 179.3(5) . . . . ?
Rh1 N3 N4 C1 -0.3(7) . . . . ?
N7 Rh1 N5 C8 -33.3(6) . . . . ?
N8 Rh1 N5 C8 48.1(6) . . . . ?
N1 Rh1 N5 C8 144.1(6) . . . . ?
N3 Rh1 N5 C8 -130.6(6) . . . . ?
Cl1 Rh1 N5 C8 -63(8) . . . . ?
N7 Rh1 N5 N6 138.3(4) . . . . ?
N8 Rh1 N5 N6 -140.3(4) . . . . ?
N1 Rh1 N5 N6 -44.3(4) . . . . ?
N3 Rh1 N5 N6 41.0(4) . . . . ?
Cl1 Rh1 N5 N6 109(8) . . . . ?
C8 N5 N6 C10 0.0(6) . . . . ?
Rh1 N5 N6 C10 -174.0(4) . . . . ?
C8 N5 N6 C1 177.5(5) . . . . ?
Rh1 N5 N6 C1 3.5(6) . . . . ?
N8 Rh1 N7 C11 -165.8(6) . . . . ?
N1 Rh1 N7 C11 -152(4) . . . . ?
N3 Rh1 N7 C11 14.1(6) . . . . ?
N5 Rh1 N7 C11 -74.2(5) . . . . ?
Cl1 Rh1 N7 C11 105.2(5) . . . . ?
N8 Rh1 N7 C22 13.0(4) . . . . ?
N1 Rh1 N7 C22 27(4) . . . . ?
N3 Rh1 N7 C22 -167.0(4) . . . . ?
N5 Rh1 N7 C22 104.6(4) . . . . ?
Cl1 Rh1 N7 C22 -75.9(4) . . . . ?
N7 Rh1 N8 C20 165.2(5) . . . . ?
N1 Rh1 N8 C20 -14.2(5) . . . . ?
N3 Rh1 N8 C20 161(9) . . . . ?
N5 Rh1 N8 C20 74.0(5) . . . . ?
Cl1 Rh1 N8 C20 -107.0(5) . . . . ?
N7 Rh1 N8 C21 -13.0(4) . . . . ?
N1 Rh1 N8 C21 167.6(4) . . . . ?
N3 Rh1 N8 C21 -17(9) . . . . ?
N5 Rh1 N8 C21 -104.2(4) . . . . ?
Cl1 Rh1 N8 C21 74.8(4) . . . . ?
N5 N6 C1 N2 59.2(6) . . . . ?
C10 N6 C1 N2 -123.9(6) . . . . ?
N5 N6 C1 N4 -64.2(6) . . . . ?
C10 N6 C1 N4 112.7(6) . . . . ?
C4 N2 C1 N6 120.1(6) . . . . ?
N1 N2 C1 N6 -65.5(6) . . . . ?
C4 N2 C1 N4 -116.0(6) . . . . ?
N1 N2 C1 N4 58.4(7) . . . . ?
C7 N4 C1 N6 -116.7(7) . . . . ?
N3 N4 C1 N6 62.0(7) . . . . ?
C7 N4 C1 N2 119.2(6) . . . . ?
N3 N4 C1 N2 -62.1(7) . . . . ?
N2 N1 C2 C3 -0.1(6) . . . . ?
Rh1 N1 C2 C3 177.7(4) . . . . ?
N2 N1 C2 C23 -178.1(5) . . . . ?
Rh1 N1 C2 C23 -0.4(10) . . . . ?
N1 C2 C3 C4 0.0(7) . . . . ?
C23 C2 C3 C4 178.0(6) . . . . ?
C2 C3 C4 N2 0.0(7) . . . . ?
C2 C3 C4 C24 -174.7(6) . . . . ?
N1 N2 C4 C3 -0.1(7) . . . . ?
C1 N2 C4 C3 174.6(6) . . . . ?
N1 N2 C4 C24 175.2(5) . . . . ?
C1 N2 C4 C24 -10.1(10) . . . . ?
N4 N3 C5 C6 1.0(7) . . . . ?
Rh1 N3 C5 C6 -179.6(5) . . . . ?
N4 N3 C5 C25 179.1(6) . . . . ?
Rh1 N3 C5 C25 -1.5(10) . . . . ?
N3 C5 C6 C7 0.1(7) . . . . ?
C25 C5 C6 C7 -178.0(6) . . . . ?
N3 N4 C7 C6 1.9(7) . . . . ?
C1 N4 C7 C6 -179.4(6) . . . . ?
N3 N4 C7 C26 -174.9(6) . . . . ?
C1 N4 C7 C26 3.9(10) . . . . ?
C5 C6 C7 N4 -1.2(7) . . . . ?
C5 C6 C7 C26 175.3(6) . . . . ?
N6 N5 C8 C9 -0.2(6) . . . . ?
Rh1 N5 C8 C9 171.9(4) . . . . ?
N6 N5 C8 C27 179.3(6) . . . . ?
Rh1 N5 C8 C27 -8.6(10) . . . . ?
N5 C8 C9 C10 0.4(7) . . . . ?
C27 C8 C9 C10 -179.2(6) . . . . ?
C8 C9 C10 N6 -0.4(7) . . . . ?
C8 C9 C10 C28 -178.6(7) . . . . ?
N5 N6 C10 C9 0.2(7) . . . . ?
C1 N6 C10 C9 -176.9(5) . . . . ?
N5 N6 C10 C28 178.6(5) . . . . ?
C1 N6 C10 C28 1.5(9) . . . . ?
C22 N7 C11 C12 4.8(9) . . . . ?
Rh1 N7 C11 C12 -176.5(5) . . . . ?
N7 C11 C12 C13 -2.3(10) . . . . ?
C11 C12 C13 C14 -2.0(11) . . . . ?
C12 C13 C14 C22 3.5(10) . . . . ?
C12 C13 C14 C15 -173.9(7) . . . . ?
C22 C14 C15 C16 -5.1(10) . . . . ?
C13 C14 C15 C16 172.3(7) . . . . ?
C14 C15 C16 C17 -0.7(11) . . . . ?
C15 C16 C17 C21 5.5(10) . . . . ?
C15 C16 C17 C18 -170.6(7) . . . . ?
C21 C17 C18 C19 -3.5(10) . . . . ?
C16 C17 C18 C19 172.7(6) . . . . ?
C17 C18 C19 C20 2.4(10) . . . . ?
C21 N8 C20 C19 -6.0(9) . . . . ?
Rh1 N8 C20 C19 175.9(5) . . . . ?
C18 C19 C20 N8 2.5(10) . . . . ?
C20 N8 C21 C17 4.7(9) . . . . ?
Rh1 N8 C21 C17 -176.8(5) . . . . ?
C20 N8 C21 C22 -167.7(5) . . . . ?
Rh1 N8 C21 C22 10.7(6) . . . . ?
C18 C17 C21 N8 0.0(9) . . . . ?
C16 C17 C21 N8 -176.6(6) . . . . ?
C18 C17 C21 C22 172.1(6) . . . . ?
C16 C17 C21 C22 -4.4(9) . . . . ?
C11 N7 C22 C14 -3.1(9) . . . . ?
Rh1 N7 C22 C14 177.9(5) . . . . ?
C11 N7 C22 C21 167.8(5) . . . . ?
Rh1 N7 C22 C21 -11.2(6) . . . . ?
C13 C14 C22 N7 -1.0(9) . . . . ?
C15 C14 C22 N7 176.5(6) . . . . ?
C13 C14 C22 C21 -171.5(6) . . . . ?
C15 C14 C22 C21 6.1(9) . . . . ?
N8 C21 C22 N7 0.4(8) . . . . ?
C17 C21 C22 N7 -172.3(5) . . . . ?
N8 C21 C22 C14 171.4(5) . . . . ?
C17 C21 C22 C14 -1.3(9) . . . . ?
